data_2236843
loop_
_publ_author_name
'Liu, Hong-Qiang'
'Zhang, Wei-Guang'
'Cai, Zhi-Qiang'
'Xu, Wei-Ren'
'Shen, Xiu-Ping'

_publ_section_title
;
 Dabigatran etexilate tetrahydrate
;
_journal_coeditor_code CV5357
_journal_issue 12
_journal_name_full 'Acta Crystallographica Section E'
_journal_page_first o3385
_journal_paper_doi 10.1107/S1600536812046673
_journal_volume 68
_journal_year 2012
_chemical_formula_iupac 'C34 H41 N7 O5, 4H2 O'
_chemical_formula_moiety 'C34 H41 N7 O5, 4(H2 O)'
_chemical_formula_sum 'C34 H49 N7 O9'
_chemical_formula_weight 699.80
_chemical_name_common
;
Dabigatran etexilate tetrahydrate
;
_chemical_name_systematic
;
Ethyl
3-{[2-({4-[(<i>Z</i>)-amino(hexyloxycarbonylimino)methyl]anilino}methyl)-1-
methylbenzimidazole-5-carbonyl]pyridin-2-ylamino}propanoate tetrahydrate
;
_space_group_IT_number 2
_symmetry_cell_setting triclinic
_symmetry_space_group_name_Hall '-P 1'
_symmetry_space_group_name_H-M 'P -1'
_atom_sites_solution_hydrogens geom
_atom_sites_solution_primary direct
_atom_sites_solution_secondary difmap
_audit_creation_method SHELXL-97
_cell_angle_alpha 88.510(10)
_cell_angle_beta 85.455(9)
_cell_angle_gamma 83.034(12)
_cell_formula_units_Z 2
_cell_length_a 9.1140(13)
_cell_length_b 10.9700(14)
_cell_length_c 18.3830(17)
_cell_measurement_reflns_used 6648
_cell_measurement_temperature 113(2)
_cell_measurement_theta_max 27.90
_cell_measurement_theta_min 1.90
_cell_volume 1818.4(4)
_computing_cell_refinement 'CrystalClear (Rigaku/MSC, 2009)'
_computing_data_collection 'CrystalClear (Rigaku/MSC, 2009)'
_computing_data_reduction 'CrystalClear (Rigaku/MSC, 2009)'
_computing_molecular_graphics 'SHELXTL (Sheldrick, 2008)'
_computing_publication_material 'SHELXTL (Sheldrick, 2008)'
_computing_structure_refinement 'SHELXL97 (Sheldrick, 2008)'
_computing_structure_solution 'SHELXS97 (Sheldrick, 2008)'
_diffrn_ambient_temperature 113(2)
_diffrn_detector_area_resol_mean 14.222
_diffrn_measured_fraction_theta_full 0.994
_diffrn_measured_fraction_theta_max 0.994
_diffrn_measurement_device_type 'Rigaku Saturn 724 CCD area-detector'
_diffrn_measurement_method '\w and \f scans'
_diffrn_radiation_monochromator multilayer
_diffrn_radiation_source 'rotating anode'
_diffrn_radiation_type MoK\a
_diffrn_radiation_wavelength 0.71073
_diffrn_reflns_av_R_equivalents 0.0356
_diffrn_reflns_av_sigmaI/netI 0.0584
_diffrn_reflns_limit_h_max 11
_diffrn_reflns_limit_h_min -11
_diffrn_reflns_limit_k_max 14
_diffrn_reflns_limit_k_min -14
_diffrn_reflns_limit_l_max 24
_diffrn_reflns_limit_l_min -24
_diffrn_reflns_number 23569
_diffrn_reflns_theta_full 27.89
_diffrn_reflns_theta_max 27.89
_diffrn_reflns_theta_min 1.87
_diffrn_standards_decay_% 0
_diffrn_standards_interval_count 0
_diffrn_standards_interval_time 0
_diffrn_standards_number 0
_exptl_absorpt_coefficient_mu 0.094
_exptl_absorpt_correction_T_max 0.9833
_exptl_absorpt_correction_T_min 0.9797
_exptl_absorpt_correction_type multi-scan
_exptl_absorpt_process_details '(CrystalClear; Rigaku/MSC, 2009)'
_exptl_crystal_colour colourless
_exptl_crystal_density_diffrn 1.278
_exptl_crystal_density_method 'not measured'
_exptl_crystal_description prism
_exptl_crystal_F_000 748
_exptl_crystal_size_max 0.22
_exptl_crystal_size_mid 0.20
_exptl_crystal_size_min 0.18
_refine_diff_density_max 0.415
_refine_diff_density_min -0.367
_refine_ls_extinction_coef 0.0080(11)
_refine_ls_extinction_expression Fc^*^=kFc[1+0.001xFc^2^\l^3^/sin(2\q)]^-1/4^
_refine_ls_extinction_method 'SHELXL97 (Sheldrick, 2008)'
_refine_ls_goodness_of_fit_ref 0.962
_refine_ls_hydrogen_treatment mixed
_refine_ls_matrix_type full
_refine_ls_number_parameters 513
_refine_ls_number_reflns 8627
_refine_ls_number_restraints 40
_refine_ls_restrained_S_all 0.967
_refine_ls_R_factor_all 0.0567
_refine_ls_R_factor_gt 0.0386
_refine_ls_shift/su_max 0.003
_refine_ls_shift/su_mean 0.000
_refine_ls_structure_factor_coef Fsqd
_refine_ls_weighting_details 'calc w=1/[\s^2^(Fo^2^)+(0.0522P)^2^] where P=(Fo^2^+2Fc^2^)/3'
_refine_ls_weighting_scheme calc
_refine_ls_wR_factor_gt 0.0970
_refine_ls_wR_factor_ref 0.1025
_reflns_number_gt 5187
_reflns_number_total 8627
_reflns_threshold_expression I>2sigma(I)
_cod_data_source_file cv5357.cif
_cod_data_source_block I
_cod_database_code 2236843
_cod_database_fobs_code 2236843

loop_
_symmetry_equiv_pos_as_xyz
'x, y, z'
'-x, -y, -z'

loop_
_atom_site_type_symbol
_atom_site_label
_atom_site_fract_x
_atom_site_fract_y
_atom_site_fract_z
_atom_site_U_iso_or_equiv
_atom_site_adp_type
_atom_site_calc_flag
_atom_site_refinement_flags
_atom_site_occupancy
_atom_site_symmetry_multiplicity
_atom_site_disorder_assembly
_atom_site_disorder_group
O O1 -0.07658(10) 0.08373(9) 0.62025(5) 0.0267(2) Uani d . 1 1 . .
O O2 0.17115(10) 0.05322(9) 0.62048(5) 0.0270(2) Uani d . 1 1 . .
O O3 0.42751(11) 1.14550(9) 1.09974(5) 0.0287(2) Uani d . 1 1 . .
O O4 0.04154(11) 1.24401(10) 1.31026(6) 0.0381(3) Uani d . 1 1 . .
O O5 0.17441(10) 1.34627(9) 1.37972(5) 0.0279(2) Uani d . 1 1 . .
O O6 0.39167(12) 0.67342(10) 0.95328(6) 0.0275(2) Uani d . 1 1 . .
O O7 0.50826(11) 0.30578(10) 0.79165(6) 0.0295(3) Uani d . 1 1 . .
O O8 0.44104(13) 0.41395(12) 0.92879(7) 0.0384(3) Uani d . 1 1 . .
O O9 0.35290(12) 0.12591(10) 0.74559(6) 0.0312(3) Uani d . 1 1 . .
N N1 -0.20452(13) 0.22911(11) 0.72416(7) 0.0235(3) Uani d . 1 1 . .
N N2 0.05361(12) 0.18903(10) 0.69881(6) 0.0203(3) Uani d . 1 1 . .
N N3 0.03535(13) 0.61137(11) 0.93156(7) 0.0240(3) Uani d . 1 1 . .
N N4 -0.10668(11) 0.85922(10) 1.05945(6) 0.0183(2) Uani d . 1 1 . .
N N5 0.12518(11) 0.79155(10) 1.01673(6) 0.0192(2) Uani d . 1 1 . .
N N6 0.35894(11) 1.13593(10) 1.22064(6) 0.0189(2) Uani d . 1 1 . .
N N7 0.60387(12) 1.13966(10) 1.25116(6) 0.0224(3) Uani d . 1 1 . .
C C1 -0.06690(14) 0.24665(12) 0.73487(7) 0.0181(3) Uani d . 1 1 . .
C C2 -0.04330(14) 0.33887(11) 0.78872(7) 0.0176(3) Uani d . 1 1 . .
C C3 0.09907(14) 0.37209(12) 0.79453(7) 0.0203(3) Uani d . 1 1 . .
H H3 0.1804 0.3318 0.7653 0.024 Uiso calc R 1 1 . .
C C4 0.12344(14) 0.46122(12) 0.84135(7) 0.0212(3) Uani d . 1 1 . .
H H4 0.2212 0.4814 0.8443 0.025 Uiso calc R 1 1 . .
C C5 0.00592(14) 0.52322(12) 0.88503(7) 0.0187(3) Uani d . 1 1 . .
C C6 -0.13680(14) 0.49039(12) 0.88028(7) 0.0215(3) Uani d . 1 1 . .
H H6 -0.2180 0.5307 0.9095 0.026 Uiso calc R 1 1 . .
C C7 -0.15985(14) 0.39941(12) 0.83304(7) 0.0213(3) Uani d . 1 1 . .
H H7 -0.2571 0.3777 0.8307 0.026 Uiso calc R 1 1 . .
C C8 0.03660(15) 0.10830(12) 0.64545(7) 0.0206(3) Uani d . 1 1 . .
C C9 0.17173(15) -0.03820(13) 0.56542(8) 0.0270(3) Uani d D 1 1 A .
H H9A 0.1270 -0.0005 0.5216 0.032 Uiso calc R 1 1 . .
H H9B 0.1133 -0.1043 0.5842 0.032 Uiso calc R 1 1 . .
C C10 0.33034(16) -0.09023(14) 0.54624(8) 0.0337(4) Uani d D 1 1 . .
H H10A 0.3766 -0.1134 0.5905 0.040 Uiso d PR 0.756(10) 1 A 1
H H10B 0.3820 -0.0275 0.5222 0.040 Uiso d PR 0.756(10) 1 A 1
H H10C 0.3709 -0.1281 0.5891 0.040 Uiso d PR 0.244(10) 1 A 2
H H10D 0.3863 -0.0240 0.5312 0.040 Uiso d PR 0.244(10) 1 A 2
C C11 0.3481(5) -0.1909(4) 0.4920(3) 0.0363(10) Uani d PD 0.756(10) 1 A 1
H H11A 0.3006 -0.1595 0.4475 0.044 Uiso calc PR 0.756(10) 1 A 1
H H11B 0.2939 -0.2585 0.5125 0.044 Uiso calc PR 0.756(10) 1 A 1
C C12 0.5069(4) -0.2433(3) 0.4700(2) 0.0317(8) Uani d PDU 0.756(10) 1 A 1
H H12A 0.5580 -0.2657 0.5148 0.038 Uiso calc PR 0.756(10) 1 A 1
H H12B 0.5578 -0.1782 0.4440 0.038 Uiso calc PR 0.756(10) 1 A 1
C C13 0.5237(4) -0.3553(4) 0.4216(2) 0.0413(9) Uani d PDU 0.756(10) 1 A 1
H H13A 0.4765 -0.4224 0.4476 0.050 Uiso calc PR 0.756(10) 1 A 1
H H13B 0.4724 -0.3345 0.3766 0.050 Uiso calc PR 0.756(10) 1 A 1
C C14 0.6862(7) -0.3987(8) 0.4014(5) 0.0448(5) Uani d PD 0.756(10) 1 A 1
H H14A 0.7345 -0.3306 0.3788 0.067 Uiso calc PR 0.756(10) 1 A 1
H H14B 0.6941 -0.4663 0.3669 0.067 Uiso calc PR 0.756(10) 1 A 1
H H14C 0.7347 -0.4273 0.4454 0.067 Uiso calc PR 0.756(10) 1 A 1
C C11' 0.3396(14) -0.2118(12) 0.5051(9) 0.0363(10) Uani d PD 0.244(10) 1 A 2
H H11C 0.2894 -0.2720 0.5360 0.044 Uiso calc PR 0.244(10) 1 A 2
H H11D 0.2871 -0.1973 0.4600 0.044 Uiso calc PR 0.244(10) 1 A 2
C C12' 0.4992(14) -0.2644(12) 0.4854(7) 0.0317(8) Uani d PDU 0.244(10) 1 A 2
H H12C 0.5631 -0.1990 0.4909 0.038 Uiso calc PR 0.244(10) 1 A 2
H H12D 0.5270 -0.3304 0.5213 0.038 Uiso calc PR 0.244(10) 1 A 2
C C13' 0.5337(14) -0.3157(13) 0.4106(6) 0.0413(9) Uani d PDU 0.244(10) 1 A 2
H H13C 0.5348 -0.2470 0.3746 0.050 Uiso calc PR 0.244(10) 1 A 2
H H13D 0.4542 -0.3646 0.3993 0.050 Uiso calc PR 0.244(10) 1 A 2
C C14' 0.683(2) -0.397(2) 0.4025(14) 0.0448(5) Uani d PD 0.244(10) 1 A 2
H H14D 0.7121 -0.4104 0.3506 0.067 Uiso calc PR 0.244(10) 1 A 2
H H14E 0.6737 -0.4758 0.4274 0.067 Uiso calc PR 0.244(10) 1 A 2
H H14F 0.7582 -0.3559 0.4243 0.067 Uiso calc PR 0.244(10) 1 A 2
C C15 -0.08019(14) 0.68470(12) 0.97473(7) 0.0200(3) Uani d . 1 1 . .
H H15A -0.1329 0.6308 1.0090 0.024 Uiso calc R 1 1 . .
H H15B -0.1528 0.7268 0.9423 0.024 Uiso calc R 1 1 . .
C C16 -0.01657(14) 0.77783(12) 1.01663(7) 0.0183(3) Uani d . 1 1 . .
C C17 -0.01616(14) 0.93177(12) 1.09055(7) 0.0179(3) Uani d . 1 1 . .
C C18 0.12911(14) 0.88895(11) 1.06367(7) 0.0174(3) Uani d . 1 1 . .
C C19 0.24838(14) 0.94473(12) 1.08399(7) 0.0194(3) Uani d . 1 1 . .
H H19 0.3469 0.9177 1.0655 0.023 Uiso calc R 1 1 . .
C C20 0.21816(14) 1.04163(12) 1.13237(7) 0.0194(3) Uani d . 1 1 . .
C C21 0.07151(15) 1.08313(12) 1.15878(7) 0.0210(3) Uani d . 1 1 . .
H H21 0.0545 1.1496 1.1917 0.025 Uiso calc R 1 1 . .
C C22 -0.04793(15) 1.02964(12) 1.13805(7) 0.0209(3) Uani d . 1 1 . .
H H22 -0.1468 1.0583 1.1554 0.025 Uiso calc R 1 1 . .
C C23 -0.26885(14) 0.86874(13) 1.07118(8) 0.0249(3) Uani d . 1 1 . .
H H23A -0.3103 0.8480 1.0261 0.030 Uiso calc R 1 1 . .
H H23B -0.3081 0.9529 1.0848 0.030 Uiso calc R 1 1 . .
H H23C -0.2964 0.8117 1.1104 0.030 Uiso calc R 1 1 . .
C C24 0.34361(14) 1.10995(12) 1.14951(7) 0.0201(3) Uani d . 1 1 . .
C C25 0.47803(14) 1.20529(12) 1.23399(7) 0.0189(3) Uani d . 1 1 . .
C C26 0.45451(15) 1.33195(12) 1.23265(8) 0.0236(3) Uani d . 1 1 . .
H H26 0.3627 1.3745 1.2200 0.028 Uiso calc R 1 1 . .
C C27 0.56949(15) 1.39514(13) 1.25036(8) 0.0267(3) Uani d . 1 1 . .
H H27 0.5577 1.4824 1.2504 0.032 Uiso calc R 1 1 . .
C C28 0.70211(15) 1.32896(13) 1.26806(8) 0.0259(3) Uani d . 1 1 . .
H H28 0.7828 1.3700 1.2800 0.031 Uiso calc R 1 1 . .
C C29 0.71403(15) 1.20250(13) 1.26791(7) 0.0244(3) Uani d . 1 1 . .
H H29 0.8047 1.1575 1.2803 0.029 Uiso calc R 1 1 . .
C C30 0.30221(15) 1.06478(12) 1.28412(7) 0.0219(3) Uani d . 1 1 . .
H H30A 0.3766 0.9940 1.2941 0.026 Uiso calc R 1 1 . .
H H30B 0.2105 1.0322 1.2722 0.026 Uiso calc R 1 1 . .
C C31 0.26932(15) 1.14206(13) 1.35196(7) 0.0244(3) Uani d . 1 1 . .
H H31A 0.2390 1.0891 1.3935 0.029 Uiso calc R 1 1 . .
H H31B 0.3611 1.1749 1.3636 0.029 Uiso calc R 1 1 . .
C C32 0.14955(15) 1.24727(14) 1.34383(7) 0.0250(3) Uani d . 1 1 . .
C C33 0.06161(17) 1.45193(14) 1.37596(9) 0.0335(4) Uani d . 1 1 . .
H H33A -0.0344 1.4315 1.3990 0.040 Uiso calc R 1 1 . .
H H33B 0.0483 1.4764 1.3245 0.040 Uiso calc R 1 1 . .
C C34 0.11330(19) 1.55442(14) 1.41568(9) 0.0388(4) Uani d . 1 1 . .
H H34A 0.1276 1.5286 1.4663 0.047 Uiso calc R 1 1 . .
H H34B 0.0388 1.6267 1.4150 0.047 Uiso calc R 1 1 . .
H H34C 0.2073 1.5749 1.3917 0.047 Uiso calc R 1 1 . .
H H1 -0.2851(19) 0.2647(16) 0.7500(10) 0.050(5) Uiso d . 1 1 . .
H H2 -0.2158(17) 0.1769(14) 0.6885(9) 0.033(4) Uiso d . 1 1 . .
H H5 0.1212(17) 0.6292(14) 0.9290(8) 0.034(5) Uiso d . 1 1 . .
H H8 0.307(2) 0.7148(16) 0.9744(10) 0.055(6) Uiso d . 1 1 . .
H H16 0.442(2) 0.7259(17) 0.9336(10) 0.057(6) Uiso d . 1 1 . .
H H17 0.482(2) 0.3315(17) 0.8352(11) 0.059(6) Uiso d . 1 1 . .
H H18 0.455(2) 0.2495(17) 0.7780(10) 0.053(6) Uiso d . 1 1 . .
H H20 0.263(3) 0.145(2) 0.7243(12) 0.085(7) Uiso d . 1 1 . .
H H24 0.367(2) 0.0486(17) 0.7441(10) 0.051(6) Uiso d . 1 1 . .
H H25 0.431(2) 0.4908(19) 0.9311(11) 0.068(7) Uiso d . 1 1 . .
H H32 0.502(2) 0.3853(17) 0.9665(11) 0.061(6) Uiso d . 1 1 . .

loop_
_atom_site_aniso_label
_atom_site_aniso_U_11
_atom_site_aniso_U_22
_atom_site_aniso_U_33
_atom_site_aniso_U_12
_atom_site_aniso_U_13
_atom_site_aniso_U_23
O1 0.0211(5) 0.0330(6) 0.0271(5) -0.0033(4) -0.0044(4) -0.0115(4)
O2 0.0199(5) 0.0321(6) 0.0289(5) -0.0010(4) -0.0004(4) -0.0144(5)
O3 0.0310(6) 0.0362(6) 0.0221(5) -0.0181(5) 0.0004(4) -0.0038(4)
O4 0.0240(6) 0.0475(7) 0.0435(7) 0.0025(5) -0.0132(5) -0.0163(6)
O5 0.0264(5) 0.0280(6) 0.0297(6) -0.0008(4) -0.0064(4) -0.0042(5)
O6 0.0232(6) 0.0238(6) 0.0345(6) -0.0029(5) 0.0040(5) -0.0018(5)
O7 0.0228(5) 0.0303(6) 0.0367(7) -0.0089(5) 0.0025(5) -0.0116(5)
O8 0.0460(7) 0.0293(7) 0.0413(7) 0.0022(6) -0.0193(6) -0.0113(6)
O9 0.0274(6) 0.0215(6) 0.0468(7) -0.0018(5) -0.0143(5) -0.0088(5)
N1 0.0188(6) 0.0264(7) 0.0262(7) -0.0043(5) -0.0017(5) -0.0116(6)
N2 0.0185(6) 0.0215(6) 0.0212(6) -0.0016(5) -0.0024(5) -0.0059(5)
N3 0.0166(6) 0.0257(7) 0.0309(7) -0.0055(5) -0.0013(5) -0.0107(5)
N4 0.0158(5) 0.0206(6) 0.0196(6) -0.0059(5) -0.0013(4) -0.0028(5)
N5 0.0189(6) 0.0190(6) 0.0205(6) -0.0036(5) -0.0030(5) -0.0022(5)
N6 0.0169(6) 0.0213(6) 0.0200(6) -0.0065(5) -0.0029(4) -0.0028(5)
N7 0.0189(6) 0.0220(6) 0.0268(6) -0.0024(5) -0.0039(5) -0.0039(5)
C1 0.0186(7) 0.0169(7) 0.0190(7) -0.0029(5) -0.0023(5) 0.0010(5)
C2 0.0191(7) 0.0160(6) 0.0180(6) -0.0027(5) -0.0033(5) 0.0003(5)
C3 0.0168(6) 0.0220(7) 0.0213(7) 0.0005(6) -0.0012(5) -0.0027(6)
C4 0.0151(6) 0.0236(7) 0.0258(7) -0.0052(6) -0.0032(5) -0.0016(6)
C5 0.0206(7) 0.0167(7) 0.0195(7) -0.0034(5) -0.0042(5) -0.0020(5)
C6 0.0179(7) 0.0214(7) 0.0248(7) -0.0014(6) 0.0004(6) -0.0069(6)
C7 0.0170(7) 0.0218(7) 0.0261(7) -0.0054(6) -0.0026(6) -0.0028(6)
C8 0.0204(7) 0.0207(7) 0.0207(7) -0.0032(6) 0.0005(6) -0.0012(6)
C9 0.0268(8) 0.0300(8) 0.0240(7) 0.0000(6) -0.0027(6) -0.0123(6)
C10 0.0250(8) 0.0403(9) 0.0347(9) 0.0004(7) 0.0018(7) -0.0148(7)
C11 0.0340(10) 0.0424(17) 0.031(2) 0.0088(11) -0.0096(11) -0.0134(16)
C12 0.0310(10) 0.0351(15) 0.0277(18) 0.0004(11) -0.0002(11) -0.0059(12)
C13 0.0365(11) 0.039(2) 0.0472(16) 0.0086(16) -0.0096(10) -0.0161(16)
C14 0.0372(10) 0.0537(13) 0.0410(11) 0.0068(8) -0.0023(8) -0.0127(9)
C11' 0.0340(10) 0.0424(17) 0.031(2) 0.0088(11) -0.0096(11) -0.0134(16)
C12' 0.0310(10) 0.0351(15) 0.0277(18) 0.0004(11) -0.0002(11) -0.0059(12)
C13' 0.0365(11) 0.039(2) 0.0472(16) 0.0086(16) -0.0096(10) -0.0161(16)
C14' 0.0372(10) 0.0537(13) 0.0410(11) 0.0068(8) -0.0023(8) -0.0127(9)
C15 0.0202(7) 0.0187(7) 0.0221(7) -0.0051(6) -0.0025(5) -0.0027(6)
C16 0.0203(7) 0.0172(7) 0.0179(6) -0.0036(6) -0.0024(5) 0.0007(5)
C17 0.0186(7) 0.0179(7) 0.0182(6) -0.0059(5) -0.0031(5) 0.0006(5)
C18 0.0186(6) 0.0159(6) 0.0179(6) -0.0024(5) -0.0020(5) -0.0006(5)
C19 0.0165(6) 0.0208(7) 0.0213(7) -0.0031(5) -0.0029(5) 0.0002(6)
C20 0.0215(7) 0.0190(7) 0.0189(7) -0.0063(6) -0.0043(5) 0.0012(5)
C21 0.0240(7) 0.0194(7) 0.0204(7) -0.0041(6) -0.0022(6) -0.0044(6)
C22 0.0174(7) 0.0237(7) 0.0218(7) -0.0030(6) -0.0010(5) -0.0042(6)
C23 0.0173(7) 0.0318(8) 0.0269(8) -0.0078(6) 0.0000(6) -0.0059(6)
C24 0.0184(7) 0.0197(7) 0.0225(7) -0.0027(6) -0.0020(5) -0.0031(6)
C25 0.0163(6) 0.0223(7) 0.0187(7) -0.0040(6) -0.0019(5) -0.0041(6)
C26 0.0209(7) 0.0221(7) 0.0277(8) -0.0009(6) -0.0041(6) -0.0007(6)
C27 0.0283(8) 0.0196(7) 0.0332(8) -0.0063(6) -0.0031(6) -0.0028(6)
C28 0.0221(7) 0.0271(8) 0.0303(8) -0.0080(6) -0.0044(6) -0.0057(6)
C29 0.0176(7) 0.0284(8) 0.0281(8) -0.0037(6) -0.0051(6) -0.0040(6)
C30 0.0203(7) 0.0235(7) 0.0229(7) -0.0060(6) -0.0028(6) -0.0001(6)
C31 0.0211(7) 0.0318(8) 0.0213(7) -0.0061(6) -0.0042(6) -0.0006(6)
C32 0.0203(7) 0.0345(8) 0.0209(7) -0.0067(6) -0.0001(6) -0.0049(6)
C33 0.0331(9) 0.0330(9) 0.0335(9) 0.0036(7) -0.0078(7) -0.0015(7)
C34 0.0444(10) 0.0295(9) 0.0431(10) -0.0031(8) -0.0084(8) -0.0015(8)

loop_
_atom_type_symbol
_atom_type_description
_atom_type_scat_dispersion_real
_atom_type_scat_dispersion_imag
_atom_type_scat_source
C C 0.0033 0.0016 'International Tables Vol C Tables 4.2.6.8 and 6.1.1.4'
H H 0.0000 0.0000 'International Tables Vol C Tables 4.2.6.8 and 6.1.1.4'
N N 0.0061 0.0033 'International Tables Vol C Tables 4.2.6.8 and 6.1.1.4'
O O 0.0106 0.0060 'International Tables Vol C Tables 4.2.6.8 and 6.1.1.4'

loop_
_geom_angle_atom_site_label_1
_geom_angle_atom_site_label_2
_geom_angle_atom_site_label_3
_geom_angle
C8 O2 C9 116.08(10)
C32 O5 C33 115.53(11)
H8 O6 H16 107.3(16)
H17 O7 H18 113.2(17)
H25 O8 H32 105.7(17)
H20 O9 H24 103.2(16)
C1 N1 H1 124.5(10)
C1 N1 H2 116.5(10)
H1 N1 H2 119.1(14)
C1 N2 C8 119.06(11)
C5 N3 C15 122.41(11)
C5 N3 H5 116.9(10)
C15 N3 H5 120.0(10)
C16 N4 C17 106.66(10)
C16 N4 C23 127.23(11)
C17 N4 C23 126.11(11)
C16 N5 C18 104.75(10)
C24 N6 C25 116.67(10)
C24 N6 C30 124.33(10)
C25 N6 C30 115.31(10)
C25 N7 C29 117.00(12)
N1 C1 N2 124.48(12)
N1 C1 C2 118.39(12)
N2 C1 C2 117.10(11)
C7 C2 C3 117.59(11)
C7 C2 C1 122.34(11)
C3 C2 C1 120.02(11)
C4 C3 C2 121.45(12)
C4 C3 H3 119.3
C2 C3 H3 119.3
C3 C4 C5 120.90(12)
C3 C4 H4 119.6
C5 C4 H4 119.6
N3 C5 C6 122.64(12)
N3 C5 C4 119.02(12)
C6 C5 C4 118.33(11)
C7 C6 C5 120.21(12)
C7 C6 H6 119.9
C5 C6 H6 119.9
C6 C7 C2 121.51(12)
C6 C7 H7 119.2
C2 C7 H7 119.2
O1 C8 O2 120.94(11)
O1 C8 N2 129.76(12)
O2 C8 N2 109.30(11)
O2 C9 C10 107.93(11)
O2 C9 H9A 110.1
C10 C9 H9A 110.1
O2 C9 H9B 110.1
C10 C9 H9B 110.1
H9A C9 H9B 108.4
C11 C10 C9 114.1(2)
C11 C10 C11' 12.7(8)
C9 C10 C11' 111.3(5)
C11 C10 H10A 113.1
C9 C10 H10A 108.8
C11' C10 H10A 103.9
C11 C10 H10B 103.7
C9 C10 H10B 108.9
C11' C10 H10B 115.7
H10A C10 H10B 107.9
C11 C10 H10C 104.4
C9 C10 H10C 108.9
C11' C10 H10C 94.3
H10A C10 H10C 10.7
H10B C10 H10C 117.0
C11 C10 H10D 112.7
C9 C10 H10D 108.7
C11' C10 H10D 124.1
H10A C10 H10D 98.3
H10B C10 H10D 10.7
H10C C10 H10D 107.9
C10 C11 C12 115.4(3)
C10 C11 H11A 108.4
C12 C11 H11A 108.4
C10 C11 H11B 108.4
C12 C11 H11B 108.4
H11A C11 H11B 107.5
C11 C12 C13 115.1(3)
C11 C12 H12A 108.5
C13 C12 H12A 108.5
C11 C12 H12B 108.5
C13 C12 H12B 108.5
H12A C12 H12B 107.5
C14 C13 C12 110.9(4)
C14 C13 H13A 109.5
C12 C13 H13A 109.5
C14 C13 H13B 109.5
C12 C13 H13B 109.5
H13A C13 H13B 108.0
C12' C11' C10 111.6(9)
C12' C11' H11C 109.3
C10 C11' H11C 109.3
C12' C11' H11D 109.3
C10 C11' H11D 109.3
H11C C11' H11D 108.0
C13' C12' C11' 116.6(9)
C13' C12' H12C 108.1
C11' C12' H12C 108.1
C13' C12' H12D 108.1
C11' C12' H12D 108.1
H12C C12' H12D 107.3
C12' C13' C14' 112.8(9)
C12' C13' H13C 109.0
C14' C13' H13C 109.0
C12' C13' H13D 109.0
C14' C13' H13D 109.0
H13C C13' H13D 107.8
C13' C14' H14D 109.5
C13' C14' H14E 109.5
H14D C14' H14E 109.5
C13' C14' H14F 109.5
H14D C14' H14F 109.5
H14E C14' H14F 109.5
N3 C15 C16 110.61(11)
N3 C15 H15A 109.5
C16 C15 H15A 109.5
N3 C15 H15B 109.5
C16 C15 H15B 109.5
H15A C15 H15B 108.1
N5 C16 N4 113.56(11)
N5 C16 C15 125.99(12)
N4 C16 C15 120.45(11)
N4 C17 C22 131.62(12)
N4 C17 C18 105.80(10)
C22 C17 C18 122.57(11)
C19 C18 N5 130.40(12)
C19 C18 C17 120.36(11)
N5 C18 C17 109.23(10)
C18 C19 C20 117.59(12)
C18 C19 H19 121.2
C20 C19 H19 121.2
C19 C20 C21 121.15(11)
C19 C20 C24 118.17(12)
C21 C20 C24 120.35(11)
C22 C21 C20 121.72(12)
C22 C21 H21 119.1
C20 C21 H21 119.1
C21 C22 C17 116.59(12)
C21 C22 H22 121.7
C17 C22 H22 121.7
N4 C23 H23A 109.5
N4 C23 H23B 109.5
H23A C23 H23B 109.5
N4 C23 H23C 109.5
H23A C23 H23C 109.5
H23B C23 H23C 109.5
O3 C24 N6 121.11(11)
O3 C24 C20 120.02(12)
N6 C24 C20 118.82(11)
N7 C25 C26 124.33(12)
N7 C25 N6 115.85(11)
C26 C25 N6 119.71(12)
C25 C26 C27 117.78(13)
C25 C26 H26 121.1
C27 C26 H26 121.1
C26 C27 C28 119.05(13)
C26 C27 H27 120.5
C28 C27 H27 120.5
C29 C28 C27 118.55(13)
C29 C28 H28 120.7
C27 C28 H28 120.7
N7 C29 C28 123.29(13)
N7 C29 H29 118.4
C28 C29 H29 118.4
N6 C30 C31 112.12(11)
N6 C30 H30A 109.2
C31 C30 H30A 109.2
N6 C30 H30B 109.2
C31 C30 H30B 109.2
H30A C30 H30B 107.9
C32 C31 C30 113.14(11)
C32 C31 H31A 109.0
C30 C31 H31A 109.0
C32 C31 H31B 109.0
C30 C31 H31B 109.0
H31A C31 H31B 107.8
O4 C32 O5 123.06(14)
O4 C32 C31 124.96(13)
O5 C32 C31 111.97(11)
O5 C33 C34 107.38(12)
O5 C33 H33A 110.2
C34 C33 H33A 110.2
O5 C33 H33B 110.2
C34 C33 H33B 110.2
H33A C33 H33B 108.5
C33 C34 H34A 109.5
C33 C34 H34B 109.5
H34A C34 H34B 109.5
C33 C34 H34C 109.5
H34A C34 H34C 109.5
H34B C34 H34C 109.5

loop_
_geom_bond_atom_site_label_1
_geom_bond_atom_site_label_2
_geom_bond_distance
O1 C8 1.2251(15)
O2 C8 1.3510(15)
O2 C9 1.4425(15)
O3 C24 1.2316(16)
O4 C32 1.2071(16)
O5 C32 1.3367(16)
O5 C33 1.4571(17)
O6 H8 0.912(19)
O6 H16 0.84(2)
O7 H17 0.861(19)
O7 H18 0.881(18)
O8 H25 0.84(2)
O8 H32 0.94(2)
O9 H20 0.93(2)
O9 H24 0.844(19)
N1 C1 1.3223(16)
N1 H1 0.896(17)
N1 H2 0.902(15)
N2 C1 1.3354(16)
N2 C8 1.3688(16)
N3 C5 1.3713(16)
N3 C15 1.4426(17)
N3 H5 0.826(15)
N4 C16 1.3593(16)
N4 C17 1.3780(15)
N4 C23 1.4680(16)
N5 C16 1.3188(16)
N5 C18 1.3963(15)
N6 C24 1.3669(16)
N6 C25 1.4386(16)
N6 C30 1.4810(17)
N7 C25 1.3337(17)
N7 C29 1.3438(16)
C1 C2 1.4794(17)
C2 C7 1.3975(18)
C2 C3 1.4023(17)
C3 C4 1.3685(17)
C3 H3 0.9500
C4 C5 1.4036(18)
C4 H4 0.9500
C5 C6 1.4010(18)
C6 C7 1.3854(17)
C6 H6 0.9500
C7 H7 0.9500
C9 C10 1.5064(19)
C9 H9A 0.9900
C9 H9B 0.9900
C10 C11 1.494(3)
C10 C11' 1.540(9)
C10 H10A 0.9601
C10 H10B 0.9600
C10 H10C 0.9601
C10 H10D 0.9601
C11 C12 1.519(3)
C11 H11A 0.9900
C11 H11B 0.9900
C12 C13 1.522(4)
C12 H12A 0.9900
C12 H12B 0.9900
C13 C14 1.520(5)
C13 H13A 0.9900
C13 H13B 0.9900
C14 H14A 0.9800
C14 H14B 0.9800
C14 H14C 0.9800
C11' C12' 1.519(9)
C11' H11C 0.9900
C11' H11D 0.9900
C12' C13' 1.495(9)
C12' H12C 0.9900
C12' H12D 0.9900
C13' C14' 1.530(9)
C13' H13C 0.9900
C13' H13D 0.9900
C14' H14D 0.9800
C14' H14E 0.9800
C14' H14F 0.9800
C15 C16 1.4928(17)
C15 H15A 0.9900
C15 H15B 0.9900
C17 C22 1.3901(17)
C17 C18 1.4054(17)
C18 C19 1.3904(17)
C19 C20 1.3914(18)
C19 H19 0.9500
C20 C21 1.4109(18)
C20 C24 1.4985(17)
C21 C22 1.3809(17)
C21 H21 0.9500
C22 H22 0.9500
C23 H23A 0.9800
C23 H23B 0.9800
C23 H23C 0.9800
C25 C26 1.3798(18)
C26 C27 1.3881(18)
C26 H26 0.9500
C27 C28 1.390(2)
C27 H27 0.9500
C28 C29 1.3784(19)
C28 H28 0.9500
C29 H29 0.9500
C30 C31 1.5159(18)
C30 H30A 0.9900
C30 H30B 0.9900
C31 C32 1.502(2)
C31 H31A 0.9900
C31 H31B 0.9900
C33 C34 1.498(2)
C33 H33A 0.9900
C33 H33B 0.9900
C34 H34A 0.9800
C34 H34B 0.9800
C34 H34C 0.9800

loop_
_geom_hbond_atom_site_label_D
_geom_hbond_atom_site_label_H
_geom_hbond_atom_site_label_A
_geom_hbond_site_symmetry_A
_geom_hbond_distance_DH
_geom_hbond_distance_HA
_geom_hbond_distance_DA
_geom_hbond_angle_DHA
N1 H1 O7 1_455 0.896(17) 1.980(18) 2.8468(16) 162.5(15)
N1 H2 O1 . 0.902(15) 1.931(16) 2.6281(16) 132.7(13)
O6 H8 N5 . 0.912(19) 1.88(2) 2.7938(16) 176.3(16)
O6 H16 O3 2_677 0.84(2) 2.00(2) 2.8373(15) 172.1(18)
O7 H17 O8 . 0.861(19) 1.954(19) 2.8061(16) 170.2(18)
O7 H18 O9 . 0.881(18) 1.871(19) 2.7513(15) 176.5(17)
O9 H20 N2 . 0.93(2) 2.00(2) 2.9226(16) 168.8(19)
O9 H20 O2 . 0.93(2) 2.43(2) 3.1126(14) 129.6(16)
O9 H24 N7 2_667 0.844(19) 2.050(19) 2.8918(16) 175.5(18)
O8 H25 O6 . 0.84(2) 2.04(2) 2.8689(17) 171(2)
O8 H32 O6 2_667 0.94(2) 1.89(2) 2.8291(17) 175.3(17)

loop_
_geom_torsion_atom_site_label_1
_geom_torsion_atom_site_label_2
_geom_torsion_atom_site_label_3
_geom_torsion_atom_site_label_4
_geom_torsion
C8 N2 C1 N1 1.9(2)
C8 N2 C1 C2 -176.19(12)
N1 C1 C2 C7 6.0(2)
N2 C1 C2 C7 -175.86(12)
N1 C1 C2 C3 -171.36(12)
N2 C1 C2 C3 6.82(19)
C7 C2 C3 C4 -0.6(2)
C1 C2 C3 C4 176.89(13)
C2 C3 C4 C5 -0.4(2)
C15 N3 C5 C6 -5.5(2)
C15 N3 C5 C4 175.89(12)
C3 C4 C5 N3 179.58(13)
C3 C4 C5 C6 0.9(2)
N3 C5 C6 C7 -179.07(13)
C4 C5 C6 C7 -0.4(2)
C5 C6 C7 C2 -0.5(2)
C3 C2 C7 C6 1.0(2)
C1 C2 C7 C6 -176.37(13)
C9 O2 C8 O1 -2.42(19)
C9 O2 C8 N2 177.92(11)
C1 N2 C8 O1 5.4(2)
C1 N2 C8 O2 -174.95(11)
C8 O2 C9 C10 -178.74(12)
O2 C9 C10 C11 177.3(3)
O2 C9 C10 C11' 163.8(8)
C9 C10 C11 C12 178.5(2)
C11' C10 C11 C12 -101(3)
C10 C11 C12 C13 173.3(5)
C11 C12 C13 C14 178.7(5)
C11 C10 C11' C12' 75(3)
C9 C10 C11' C12' 179.8(9)
C10 C11' C12' C13' -137.5(15)
C11' C12' C13' C14' -164.4(16)
C5 N3 C15 C16 -176.57(12)
C18 N5 C16 N4 0.46(15)
C18 N5 C16 C15 -179.85(13)
C17 N4 C16 N5 -0.41(15)
C23 N4 C16 N5 179.89(12)
C17 N4 C16 C15 179.87(12)
C23 N4 C16 C15 0.2(2)
N3 C15 C16 N5 -1.54(19)
N3 C15 C16 N4 178.13(12)
C16 N4 C17 C22 179.36(14)
C23 N4 C17 C22 -0.9(2)
C16 N4 C17 C18 0.18(14)
C23 N4 C17 C18 179.88(12)
C16 N5 C18 C19 -179.11(14)
C16 N5 C18 C17 -0.32(14)
N4 C17 C18 C19 179.02(12)
C22 C17 C18 C19 -0.2(2)
N4 C17 C18 N5 0.08(14)
C22 C17 C18 N5 -179.18(12)
N5 C18 C19 C20 179.84(13)
C17 C18 C19 C20 1.16(19)
C18 C19 C20 C21 -1.1(2)
C18 C19 C20 C24 -174.58(12)
C19 C20 C21 C22 0.1(2)
C24 C20 C21 C22 173.45(13)
C20 C21 C22 C17 0.8(2)
N4 C17 C22 C21 -179.80(13)
C18 C17 C22 C21 -0.7(2)
C25 N6 C24 O3 -0.57(19)
C30 N6 C24 O3 -157.83(13)
C25 N6 C24 C20 -177.95(11)
C30 N6 C24 C20 24.79(19)
C19 C20 C24 O3 48.24(19)
C21 C20 C24 O3 -125.29(15)
C19 C20 C24 N6 -134.35(13)
C21 C20 C24 N6 52.12(18)
C29 N7 C25 C26 -0.2(2)
C29 N7 C25 N6 -176.35(11)
C24 N6 C25 N7 -95.43(15)
C30 N6 C25 N7 63.90(15)
C24 N6 C25 C26 88.23(15)
C30 N6 C25 C26 -112.44(14)
N7 C25 C26 C27 0.0(2)
N6 C25 C26 C27 176.00(12)
C25 C26 C27 C28 0.4(2)
C26 C27 C28 C29 -0.5(2)
C25 N7 C29 C28 0.0(2)
C27 C28 C29 N7 0.3(2)
C24 N6 C30 C31 -153.22(12)
C25 N6 C30 C31 49.24(15)
N6 C30 C31 C32 62.82(15)
C33 O5 C32 O4 0.0(2)
C33 O5 C32 C31 -178.75(12)
C30 C31 C32 O4 36.1(2)
C30 C31 C32 O5 -145.15(12)
C32 O5 C33 C34 -176.98(12)
